data_1562638
loop_
_publ_author_name
'Chen, Zhi-Hao'
'Zhao, Yue'
'Chen, Shui-Sheng'
'Wang, Peng'
'Sun, Wei-Yin'

_publ_section_title
;
 Synthesis and characterization of d10 metal complexes with mixed
 1,3-di(1H-imidazol-4-yl)benzene and multicarboxylate ligands
;
_journal_name_full 'Journal of Solid State Chemistry'
_journal_page_first 215
_journal_page_last 226
_journal_paper_doi 10.1016/j.jssc.2013.03.042
_journal_volume 202
_journal_year 2013
_chemical_formula_sum 'C20 H14 Cd N4 O4'
_chemical_formula_weight 486.75
_space_group_IT_number 2
_space_group_name_Hall '-P 1'
_space_group_name_H-M_alt 'P -1'
_symmetry_cell_setting triclinic
_symmetry_space_group_name_H-M 'P -1'
_atom_sites_solution_hydrogens geom
_atom_sites_solution_primary direct
_atom_sites_solution_secondary difmap
_audit_creation_method SHELXL-97
_cell_angle_alpha 100.743(2)
_cell_angle_beta 90.027(2)
_cell_angle_gamma 112.287(2)
_cell_formula_units_Z 2
_cell_length_a 8.3451(9)
_cell_length_b 10.1109(10)
_cell_length_c 11.2679(11)
_cell_measurement_temperature 293(2)
_cell_volume 861.65(15)
_computing_cell_refinement 'Bruker SAINT'
_computing_data_collection 'Bruker APEX2'
_computing_data_reduction 'Bruker SAINT'
_computing_molecular_graphics 'Bruker SHELXTL'
_computing_publication_material 'Bruker SHELXTL'
_computing_structure_refinement 'SHELXL-97 (Sheldrick, 2008)'
_computing_structure_solution 'SHELXS-97 (Sheldrick, 2008)'
_diffrn_ambient_temperature 293(2)
_diffrn_measured_fraction_theta_full 0.983
_diffrn_measured_fraction_theta_max 0.983
_diffrn_radiation_monochromator graphite
_diffrn_radiation_source 'fine-focus sealed tube'
_diffrn_radiation_type MoK\a
_diffrn_radiation_wavelength 0.71073
_diffrn_reflns_av_R_equivalents 0.0400
_diffrn_reflns_av_sigmaI/netI 0.0364
_diffrn_reflns_limit_h_max 9
_diffrn_reflns_limit_h_min -9
_diffrn_reflns_limit_k_max 11
_diffrn_reflns_limit_k_min -12
_diffrn_reflns_limit_l_max 13
_diffrn_reflns_limit_l_min -10
_diffrn_reflns_number 4312
_diffrn_reflns_theta_full 25.00
_diffrn_reflns_theta_max 25.00
_diffrn_reflns_theta_min 1.85
_exptl_absorpt_coefficient_mu 1.306
_exptl_absorpt_correction_T_max 0.8697
_exptl_absorpt_correction_T_min 0.7894
_exptl_absorpt_correction_type multi-scan
_exptl_absorpt_process_details sadabs
_exptl_crystal_density_diffrn 1.876
_exptl_crystal_density_method 'not measured'
_exptl_crystal_F_000 484
_exptl_crystal_size_max 0.19
_exptl_crystal_size_mid 0.16
_exptl_crystal_size_min 0.11
_refine_diff_density_max 0.615
_refine_diff_density_min -0.538
_refine_diff_density_rms 0.097
_refine_ls_extinction_method none
_refine_ls_goodness_of_fit_ref 1.223
_refine_ls_hydrogen_treatment constr
_refine_ls_matrix_type full
_refine_ls_number_parameters 262
_refine_ls_number_reflns 2982
_refine_ls_number_restraints 0
_refine_ls_restrained_S_all 1.223
_refine_ls_R_factor_all 0.0360
_refine_ls_R_factor_gt 0.0350
_refine_ls_shift/su_max 0.001
_refine_ls_shift/su_mean 0.000
_refine_ls_structure_factor_coef Fsqd
_refine_ls_weighting_details 'calc w=1/[\s^2^(Fo^2^)+(0.0282P)^2^+1.3726P] where P=(Fo^2^+2Fc^2^)/3'
_refine_ls_weighting_scheme calc
_refine_ls_wR_factor_gt 0.0813
_refine_ls_wR_factor_ref 0.0819
_reflns_number_gt 2916
_reflns_number_total 2982
_reflns_threshold_expression >2sigma(I)
_cod_data_source_file JSSC-2013-202-215.cif
_cod_data_source_block 6
_cod_depositor_comments
;
The following automatic conversions were performed:

data item '_symmetry_cell_setting' value 'Triclinic' was changed to
'triclinic' in accordance with the built-in table derived from the
CIF Core dictionary named 'cif_core.dic' version 2.4.5 last updated
on 2014-11-21.

Automatic conversion script
Id: cif_fix_values 8369 2020-08-20 11:38:08Z andrius 
;
_cod_original_sg_symbol_H-M P-1
_cod_database_code 1562638

loop_
_symmetry_equiv_pos_as_xyz
'x, y, z'
'-x, -y, -z'

loop_
_atom_site_label
_atom_site_type_symbol
_atom_site_fract_x
_atom_site_fract_y
_atom_site_fract_z
_atom_site_U_iso_or_equiv
_atom_site_adp_type
_atom_site_occupancy
_atom_site_symmetry_multiplicity
_atom_site_calc_flag
_atom_site_refinement_flags
_atom_site_disorder_assembly
_atom_site_disorder_group
Cd1 Cd 0.90705(4) 0.40132(3) 0.63863(3) 0.02502(11) Uani 1 1 d . . .
C1 C 0.2655(5) 0.3779(5) 0.1243(4) 0.0290(9) Uani 1 1 d . . .
C2 C 0.3510(5) 0.3870(4) 0.2337(4) 0.0278(8) Uani 1 1 d . . .
H2 H 0.3993 0.4761 0.2876 0.033 Uiso 1 1 calc R . .
C3 C 0.3646(5) 0.2635(4) 0.2626(4) 0.0260(8) Uani 1 1 d . . .
C4 C 0.2948(5) 0.1313(5) 0.1796(4) 0.0325(9) Uani 1 1 d . . .
H4 H 0.3047 0.0485 0.1977 0.039 Uiso 1 1 calc R . .
C5 C 0.2116(6) 0.1222(5) 0.0714(4) 0.0385(10) Uani 1 1 d . . .
H5 H 0.1652 0.0336 0.0166 0.046 Uiso 1 1 calc R . .
C6 C 0.1969(6) 0.2446(5) 0.0441(4) 0.0364(10) Uani 1 1 d . . .
H6 H 0.1400 0.2376 -0.0292 0.044 Uiso 1 1 calc R . .
C7 C 0.1816(6) 0.6932(5) 0.1006(4) 0.0341(10) Uani 1 1 d . . .
H7 H 0.1528 0.7729 0.1300 0.041 Uiso 1 1 calc R . .
C8 C 0.2395(6) 0.5291(5) -0.0254(4) 0.0377(10) Uani 1 1 d . . .
H8 H 0.2587 0.4749 -0.0960 0.045 Uiso 1 1 calc R . .
C9 C 0.2441(5) 0.5035(5) 0.0885(4) 0.0305(9) Uani 1 1 d . . .
C10 C 0.5325(5) 0.1870(4) 0.5232(4) 0.0280(9) Uani 1 1 d . . .
H10 H 0.5312 0.1255 0.5754 0.034 Uiso 1 1 calc R . .
C11 C 0.6051(5) 0.3725(4) 0.4380(3) 0.0271(8) Uani 1 1 d . . .
H11 H 0.6654 0.4644 0.4211 0.033 Uiso 1 1 calc R . .
C12 C 0.4575(5) 0.2705(4) 0.3755(4) 0.0262(8) Uani 1 1 d . . .
C13 C 1.1448(5) -0.1373(4) 0.6955(3) 0.0234(8) Uani 1 1 d . . .
C14 C 1.0594(5) -0.0574(4) 0.6571(3) 0.0240(8) Uani 1 1 d . . .
H14 H 0.9557 -0.1052 0.6086 0.029 Uiso 1 1 calc R . .
C15 C 1.1280(5) 0.0943(4) 0.6905(3) 0.0245(8) Uani 1 1 d . . .
C16 C 1.2885(5) 0.1645(4) 0.7563(4) 0.0293(9) Uani 1 1 d . . .
H16 H 1.3386 0.2659 0.7749 0.035 Uiso 1 1 calc R . .
C17 C 1.3743(5) 0.0848(5) 0.7946(4) 0.0339(10) Uani 1 1 d . . .
H17 H 1.4811 0.1328 0.8393 0.041 Uiso 1 1 calc R . .
C18 C 1.3022(5) -0.0649(4) 0.7666(4) 0.0291(9) Uani 1 1 d . . .
H18 H 1.3580 -0.1182 0.7951 0.035 Uiso 1 1 calc R . .
C19 C 1.0664(5) -0.3003(4) 0.6681(4) 0.0251(8) Uani 1 1 d . . .
C20 C 1.0274(5) 0.1820(4) 0.6636(3) 0.0267(8) Uani 1 1 d . . .
N1 N 0.2081(4) 0.6094(4) 0.1693(3) 0.0296(7) Uani 1 1 d . . .
N2 N 0.2011(5) 0.6499(4) -0.0155(3) 0.0358(8) Uani 1 1 d . . .
H2A H 0.1911 0.6909 -0.0740 0.043 Uiso 1 1 calc R . .
N3 N 0.4129(4) 0.1524(4) 0.4313(3) 0.0282(7) Uani 1 1 d . . .
H3 H 0.3245 0.0714 0.4107 0.034 Uiso 1 1 calc R . .
N4 N 0.6521(4) 0.3188(4) 0.5306(3) 0.0265(7) Uani 1 1 d . . .
O1 O 1.0959(4) -0.3658(3) 0.7443(3) 0.0335(7) Uani 1 1 d . . .
O2 O 0.9723(4) -0.3678(3) 0.5717(3) 0.0319(6) Uani 1 1 d . . .
O3 O 0.8694(4) 0.1211(3) 0.6292(3) 0.0346(7) Uani 1 1 d . . .
O4 O 1.1081(4) 0.3194(3) 0.6833(3) 0.0353(7) Uani 1 1 d . . .

loop_
_atom_site_aniso_label
_atom_site_aniso_U_11
_atom_site_aniso_U_22
_atom_site_aniso_U_33
_atom_site_aniso_U_23
_atom_site_aniso_U_13
_atom_site_aniso_U_12
Cd1 0.02826(18) 0.02138(16) 0.02639(17) 0.00566(11) -0.00439(11) 0.01026(12)
C1 0.029(2) 0.037(2) 0.026(2) 0.0088(17) 0.0043(16) 0.0177(18)
C2 0.029(2) 0.029(2) 0.027(2) 0.0056(16) 0.0007(16) 0.0133(17)
C3 0.022(2) 0.030(2) 0.027(2) 0.0070(16) 0.0028(16) 0.0111(16)
C4 0.033(2) 0.029(2) 0.037(2) 0.0043(18) -0.0012(18) 0.0150(18)
C5 0.040(3) 0.037(2) 0.034(2) -0.0048(19) -0.0068(19) 0.016(2)
C6 0.039(2) 0.047(3) 0.025(2) 0.0037(19) -0.0039(18) 0.020(2)
C7 0.034(2) 0.035(2) 0.033(2) 0.0080(18) -0.0063(18) 0.0143(19)
C8 0.044(3) 0.047(3) 0.027(2) 0.0090(19) 0.0010(19) 0.022(2)
C9 0.029(2) 0.035(2) 0.029(2) 0.0069(17) -0.0015(17) 0.0133(18)
C10 0.031(2) 0.029(2) 0.029(2) 0.0101(17) 0.0040(17) 0.0140(18)
C11 0.031(2) 0.025(2) 0.028(2) 0.0070(16) -0.0001(17) 0.0124(17)
C12 0.027(2) 0.026(2) 0.028(2) 0.0068(16) 0.0026(16) 0.0128(17)
C13 0.027(2) 0.0219(19) 0.0237(19) 0.0077(15) 0.0044(15) 0.0112(16)
C14 0.025(2) 0.0241(19) 0.0233(19) 0.0042(15) 0.0014(15) 0.0109(16)
C15 0.028(2) 0.0198(18) 0.026(2) 0.0057(15) 0.0032(16) 0.0103(16)
C16 0.031(2) 0.0203(19) 0.036(2) 0.0051(16) 0.0034(18) 0.0098(17)
C17 0.024(2) 0.031(2) 0.044(3) 0.0030(19) -0.0054(18) 0.0091(18)
C18 0.027(2) 0.030(2) 0.035(2) 0.0072(17) 0.0004(17) 0.0154(17)
C19 0.026(2) 0.0220(19) 0.031(2) 0.0063(16) 0.0082(17) 0.0131(16)
C20 0.036(2) 0.026(2) 0.0228(19) 0.0076(16) 0.0036(17) 0.0169(18)
N1 0.0314(18) 0.0284(18) 0.0289(18) 0.0074(14) -0.0028(14) 0.0108(15)
N2 0.042(2) 0.041(2) 0.0281(19) 0.0162(16) -0.0036(16) 0.0153(17)
N3 0.0254(17) 0.0255(17) 0.0343(19) 0.0091(14) -0.0009(14) 0.0091(14)
N4 0.0284(18) 0.0291(18) 0.0239(17) 0.0061(13) -0.0022(14) 0.0128(15)
O1 0.0436(17) 0.0252(14) 0.0365(16) 0.0123(12) 0.0004(13) 0.0159(13)
O2 0.0358(16) 0.0239(14) 0.0337(16) 0.0024(12) -0.0020(13) 0.0106(12)
O3 0.0346(17) 0.0328(16) 0.0425(17) 0.0106(13) -0.0031(13) 0.0182(14)
O4 0.0396(17) 0.0218(15) 0.0469(18) 0.0076(13) -0.0046(14) 0.0142(13)

loop_
_atom_type_symbol
_atom_type_description
_atom_type_scat_dispersion_real
_atom_type_scat_dispersion_imag
_atom_type_scat_source
C C 0.0033 0.0016 'International Tables Vol C Tables 4.2.6.8 and 6.1.1.4'
H H 0.0000 0.0000 'International Tables Vol C Tables 4.2.6.8 and 6.1.1.4'
Cd Cd -0.8075 1.2024 'International Tables Vol C Tables 4.2.6.8 and 6.1.1.4'
N N 0.0061 0.0033 'International Tables Vol C Tables 4.2.6.8 and 6.1.1.4'
O O 0.0106 0.0060 'International Tables Vol C Tables 4.2.6.8 and 6.1.1.4'

loop_
_geom_angle_atom_site_label_1
_geom_angle_atom_site_label_2
_geom_angle_atom_site_label_3
_geom_angle
_geom_angle_site_symmetry_1
_geom_angle_site_symmetry_3
O4 Cd1 N4 138.75(11) . .
O4 Cd1 O1 87.28(10) . 1_565
N4 Cd1 O1 133.76(11) . 1_565
O4 Cd1 N1 93.51(11) . 2_666
N4 Cd1 N1 96.27(12) . 2_666
O1 Cd1 N1 81.76(11) 1_565 2_666
O4 Cd1 O2 123.94(10) . 1_565
N4 Cd1 O2 87.06(11) . 1_565
O1 Cd1 O2 54.19(9) 1_565 1_565
N1 Cd1 O2 115.39(11) 2_666 1_565
O4 Cd1 O2 80.24(10) . 2_756
N4 Cd1 O2 83.81(11) . 2_756
O1 Cd1 O2 105.29(10) 1_565 2_756
N1 Cd1 O2 170.21(10) 2_666 2_756
O2 Cd1 O2 74.40(10) 1_565 2_756
O4 Cd1 C19 107.43(11) . 1_565
N4 Cd1 C19 110.60(12) . 1_565
O1 Cd1 C19 27.04(11) 1_565 1_565
N1 Cd1 C19 98.31(11) 2_666 1_565
O2 Cd1 C19 27.20(11) 1_565 1_565
O2 Cd1 C19 90.79(10) 2_756 1_565
C6 C1 C2 118.9(4) . .
C6 C1 C9 117.7(4) . .
C2 C1 C9 123.4(4) . .
C3 C2 C1 120.5(4) . .
C3 C2 H2 119.8 . .
C1 C2 H2 119.8 . .
C2 C3 C4 119.1(4) . .
C2 C3 C12 121.6(4) . .
C4 C3 C12 119.2(4) . .
C5 C4 C3 120.6(4) . .
C5 C4 H4 119.7 . .
C3 C4 H4 119.7 . .
C4 C5 C6 120.0(4) . .
C4 C5 H5 120.0 . .
C6 C5 H5 120.0 . .
C5 C6 C1 121.0(4) . .
C5 C6 H6 119.5 . .
C1 C6 H6 119.5 . .
N1 C7 N2 112.0(4) . .
N1 C7 H7 124.0 . .
N2 C7 H7 124.0 . .
C9 C8 N2 106.4(4) . .
C9 C8 H8 126.8 . .
N2 C8 H8 126.8 . .
C8 C9 N1 109.1(4) . .
C8 C9 C1 127.3(4) . .
N1 C9 C1 123.3(4) . .
N4 C10 N3 111.6(3) . .
N4 C10 H10 124.2 . .
N3 C10 H10 124.2 . .
C12 C11 N4 109.6(3) . .
C12 C11 H11 125.2 . .
N4 C11 H11 125.2 . .
C11 C12 N3 105.7(3) . .
C11 C12 C3 132.1(4) . .
N3 C12 C3 121.7(4) . .
C14 C13 C18 119.6(3) . .
C14 C13 C19 121.0(4) . .
C18 C13 C19 119.3(3) . .
C13 C14 C15 120.4(4) . .
C13 C14 H14 119.8 . .
C15 C14 H14 119.8 . .
C16 C15 C14 119.1(4) . .
C16 C15 C20 119.5(3) . .
C14 C15 C20 121.3(4) . .
C17 C16 C15 120.5(4) . .
C17 C16 H16 119.7 . .
C15 C16 H16 119.7 . .
C18 C17 C16 120.2(4) . .
C18 C17 H17 119.9 . .
C16 C17 H17 119.9 . .
C17 C18 C13 120.0(4) . .
C17 C18 H18 120.0 . .
C13 C18 H18 120.0 . .
O1 C19 O2 121.9(3) . .
O1 C19 C13 118.1(4) . .
O2 C19 C13 120.0(3) . .
O1 C19 Cd1 59.0(2) . 1_545
O2 C19 Cd1 63.0(2) . 1_545
C13 C19 Cd1 174.4(3) . 1_545
O3 C20 O4 122.5(4) . .
O3 C20 C15 120.6(3) . .
O4 C20 C15 116.8(4) . .
C7 N1 C9 104.6(3) . .
C7 N1 Cd1 120.9(3) . 2_666
C9 N1 Cd1 129.5(3) . 2_666
C7 N2 C8 107.8(3) . .
C7 N2 H2A 126.1 . .
C8 N2 H2A 126.1 . .
C10 N3 C12 107.4(3) . .
C10 N3 H3 126.3 . .
C12 N3 H3 126.3 . .
C10 N4 C11 105.6(3) . .
C10 N4 Cd1 123.8(3) . .
C11 N4 Cd1 128.6(3) . .
C19 O1 Cd1 94.0(2) . 1_545
C19 O2 Cd1 89.8(2) . 1_545
C19 O2 Cd1 123.7(2) . 2_756
Cd1 O2 Cd1 105.60(10) 1_545 2_756
C20 O4 Cd1 103.9(3) . .

loop_
_geom_bond_atom_site_label_1
_geom_bond_atom_site_label_2
_geom_bond_distance
_geom_bond_site_symmetry_2
Cd1 O4 2.228(3) .
Cd1 N4 2.231(3) .
Cd1 O1 2.363(3) 1_565
Cd1 N1 2.372(3) 2_666
Cd1 O2 2.451(3) 1_565
Cd1 O2 2.590(3) 2_756
Cd1 C19 2.751(4) 1_565
C1 C6 1.386(6) .
C1 C2 1.395(6) .
C1 C9 1.472(6) .
C2 C3 1.392(5) .
C2 H2 0.9300 .
C3 C4 1.394(6) .
C3 C12 1.465(5) .
C4 C5 1.373(6) .
C4 H4 0.9300 .
C5 C6 1.377(6) .
C5 H5 0.9300 .
C6 H6 0.9300 .
C7 N1 1.324(5) .
C7 N2 1.331(6) .
C7 H7 0.9300 .
C8 C9 1.359(6) .
C8 N2 1.361(6) .
C8 H8 0.9300 .
C9 N1 1.396(5) .
C10 N4 1.315(5) .
C10 N3 1.338(5) .
C10 H10 0.9300 .
C11 C12 1.358(6) .
C11 N4 1.382(5) .
C11 H11 0.9300 .
C12 N3 1.379(5) .
C13 C14 1.383(5) .
C13 C18 1.398(6) .
C13 C19 1.493(5) .
C14 C15 1.393(5) .
C14 H14 0.9300 .
C15 C16 1.389(6) .
C15 C20 1.500(5) .
C16 C17 1.384(6) .
C16 H16 0.9300 .
C17 C18 1.373(6) .
C17 H17 0.9300 .
C18 H18 0.9300 .
C19 O1 1.253(5) .
C19 O2 1.257(5) .
C19 Cd1 2.751(4) 1_545
C20 O3 1.251(5) .
C20 O4 1.268(5) .
N1 Cd1 2.372(3) 2_666
N2 H2A 0.8600 .
N3 H3 0.8600 .
O1 Cd1 2.363(3) 1_545
O2 Cd1 2.451(3) 1_545
O2 Cd1 2.590(3) 2_756
